data_2300565
loop_
_publ_author_name
'Krause, Lennard'
'Herbst-Irmer, Regine'
'Stalke, Dietmar'

_publ_section_title
;
 An empirical correction for the influence of low-energy contamination
;
_journal_coeditor_code KS5494
_journal_issue 6
_journal_name_full 'Journal of Applied Crystallography'
_journal_page_first 1907
_journal_page_last 1913
_journal_paper_doi 10.1107/S1600576715020440
_journal_volume 48
_journal_year 2015
_chemical_formula_moiety 'C18 H17 Cu O6'
_chemical_formula_sum 'C18 H17 Cu O6'
_chemical_formula_weight 392.86
_space_group_crystal_system monoclinic
_space_group_IT_number 15
_space_group_name_Hall '-C 2yc'
_space_group_name_H-M_alt 'C 1 2/c 1'
_symmetry_space_group_name_Hall '-C 2yc'
_symmetry_space_group_name_H-M 'C 1 2/c 1'
_atom_sites_solution_hydrogens geom
_audit_creation_method SHELXL-2014/7
_cell_angle_alpha 90
_cell_angle_beta 94.7996(11)
_cell_angle_gamma 90
_cell_formula_units_Z 8
_cell_length_a 9.7935(7)
_cell_length_b 19.0055(13)
_cell_length_c 18.2997(13)
_cell_measurement_reflns_used 9918
_cell_measurement_temperature 100(2)
_cell_measurement_theta_max 28.3845
_cell_measurement_theta_min 2.2335
_cell_volume 3394.2(4)
_computing_cell_refinement 'SAINT V8.30C'
_computing_data_collection 'APEX2 v2012.2'
_computing_data_reduction 'SAINT V8.30C'
_computing_molecular_graphics 'Mercury CSD 3.3 (Build RC5)'
_computing_publication_material 'Mercury CSD 3.3 (Build RC5)'
_computing_structure_refinement 'SHELXL-2014/7 (Sheldrick, 2014)'
_computing_structure_solution 'SHELXT (G.M.Sheldrick,Acta Cryst.(2015)A71,3-8)'
_diffrn_ambient_temperature 100(2)
_diffrn_measured_fraction_theta_full 1.000
_diffrn_measured_fraction_theta_max 0.998
_diffrn_measurement_device_type 'Bruker Smart APEX II Quazar'
_diffrn_measurement_method 'omega scans'
_diffrn_radiation_type MoK\a
_diffrn_radiation_wavelength 0.71073
_diffrn_reflns_av_unetI/netI 0.0178
_diffrn_reflns_laue_measured_fraction_full 1.000
_diffrn_reflns_laue_measured_fraction_max 0.998
_diffrn_reflns_limit_h_max 13
_diffrn_reflns_limit_h_min -13
_diffrn_reflns_limit_k_max 25
_diffrn_reflns_limit_k_min 0
_diffrn_reflns_limit_l_max 24
_diffrn_reflns_limit_l_min 0
_diffrn_reflns_number 4282
_diffrn_reflns_point_group_measured_fraction_full 1.000
_diffrn_reflns_point_group_measured_fraction_max 0.998
_diffrn_reflns_theta_full 25.242
_diffrn_reflns_theta_max 28.426
_diffrn_reflns_theta_min 2.143
_diffrn_source 'INCOATEC Microsource'
_exptl_absorpt_coefficient_mu 1.318
_exptl_absorpt_correction_T_max 0.7457
_exptl_absorpt_correction_T_min 0.6951
_exptl_absorpt_correction_type multi-scan
_exptl_absorpt_process_details SADABS-2015/1
_exptl_crystal_density_diffrn 1.538
_exptl_crystal_description block
_exptl_crystal_F_000 1616
_exptl_crystal_size_max 0.140
_exptl_crystal_size_mid 0.100
_exptl_crystal_size_min 0.050
_refine_diff_density_max 0.359
_refine_diff_density_min -0.297
_refine_diff_density_rms 0.055
_refine_ls_extinction_method none
_refine_ls_goodness_of_fit_ref 1.033
_refine_ls_hydrogen_treatment constr
_refine_ls_matrix_type full
_refine_ls_number_parameters 301
_refine_ls_number_reflns 4282
_refine_ls_number_restraints 652
_refine_ls_restrained_S_all 0.975
_refine_ls_R_factor_all 0.0328
_refine_ls_R_factor_gt 0.0260
_refine_ls_shift/su_max 0.002
_refine_ls_shift/su_mean 0.000
_refine_ls_structure_factor_coef Fsqd
_refine_ls_weighting_details 'w=1/[\s^2^(Fo^2^)+(0.0269P)^2^+4.5951P] where P=(Fo^2^+2Fc^2^)/3'
_refine_ls_weighting_scheme calc
_refine_ls_wR_factor_gt 0.0619
_refine_ls_wR_factor_ref 0.0650
_reflns_Friedel_coverage 0.000
_reflns_number_gt 3719
_reflns_number_total 4282
_reflns_threshold_expression 'I > 2\s(I)'
_cod_data_source_file ks5494sup1.cif
_cod_data_source_block 3_corr
_cod_database_code 2300565
_shelx_shelxl_version_number 2014/7
_shelx_space_group_comment
;
The symmetry employed for this shelxl refinement is uniquely defined
by the following loop, which should always be used as a source of
symmetry information in preference to the above space-group names.
They are only intended as comments.
;
_shelx_estimated_absorpt_t_min 0.837
_shelx_estimated_absorpt_t_max 0.937

loop_
_space_group_symop_operation_xyz
'x, y, z'
'-x, y, -z+1/2'
'x+1/2, y+1/2, z'
'-x+1/2, y+1/2, -z+1/2'
'-x, -y, -z'
'x, -y, z-1/2'
'-x+1/2, -y+1/2, -z'
'x+1/2, -y+1/2, z-1/2'

loop_
_atom_site_label
_atom_site_type_symbol
_atom_site_fract_x
_atom_site_fract_y
_atom_site_fract_z
_atom_site_U_iso_or_equiv
_atom_site_adp_type
_atom_site_occupancy
_atom_site_site_symmetry_order
_atom_site_calc_flag
_atom_site_refinement_flags_posn
_atom_site_refinement_flags_adp
_atom_site_refinement_flags_occupancy
_atom_site_disorder_assembly
_atom_site_disorder_group
Cu01 Cu 0.59102(2) 0.33936(2) 0.30514(2) 0.01672(6) Uani 1 1 d . U . . .
O1 O 0.33475(11) 0.25803(5) 0.24597(6) 0.0215(2) Uani 1 1 d . U . . .
O2 O 0.46737(12) 0.27545(6) 0.35097(6) 0.0219(2) Uani 1 1 d . U . . .
O3 O 0.68917(11) 0.40204(6) 0.24291(6) 0.0218(2) Uani 1 1 d . U . . .
O4 O 0.51062(11) 0.41946(5) 0.15900(6) 0.0214(2) Uani 1 1 d . U . . .
O6 O 0.82001(13) 0.25017(7) 0.48742(7) 0.0317(3) Uani 1 1 d . U . . .
C1A C 0.37280(16) 0.24432(8) 0.31215(8) 0.0192(3) Uani 1 1 d D U . . .
C2A C 0.2995(11) 0.1838(4) 0.3449(4) 0.0199(10) Uani 0.77(3) 1 d D U P A 1
C3A C 0.2243(9) 0.1351(4) 0.3009(4) 0.0239(10) Uani 0.77(3) 1 d D U P A 1
H3A H 0.2086 0.1429 0.2496 0.029 Uiso 0.77(3) 1 calc R U P A 1
C4A C 0.1725(8) 0.0755(3) 0.3323(5) 0.0307(11) Uani 0.77(3) 1 d D U P A 1
H4A H 0.1217 0.0422 0.3024 0.037 Uiso 0.77(3) 1 calc R U P A 1
C5A C 0.1942(7) 0.0642(3) 0.4070(5) 0.0367(12) Uani 0.77(3) 1 d D U P A 1
H5A H 0.1610 0.0224 0.4277 0.044 Uiso 0.77(3) 1 calc R U P A 1
C6A C 0.2643(8) 0.1135(4) 0.4521(4) 0.0372(12) Uani 0.77(3) 1 d D U P A 1
H6A H 0.2766 0.1064 0.5036 0.045 Uiso 0.77(3) 1 calc R U P A 1
C7A C 0.3159(9) 0.1735(3) 0.4206(4) 0.0293(11) Uani 0.77(3) 1 d D U P A 1
H7A H 0.3629 0.2078 0.4509 0.035 Uiso 0.77(3) 1 calc R U P A 1
C2B C 0.312(4) 0.1886(16) 0.3560(12) 0.020(3) Uani 0.23(3) 1 d D U P A 2
C3B C 0.239(3) 0.1373(13) 0.3165(12) 0.021(3) Uani 0.23(3) 1 d D U P A 2
H3B H 0.2283 0.1398 0.2645 0.025 Uiso 0.23(3) 1 calc R U P A 2
C4B C 0.181(2) 0.0814(13) 0.3530(14) 0.032(4) Uani 0.23(3) 1 d D U P A 2
H4B H 0.1303 0.0457 0.3263 0.039 Uiso 0.23(3) 1 calc R U P A 2
C5B C 0.199(2) 0.0794(15) 0.4282(13) 0.042(4) Uani 0.23(3) 1 d D U P A 2
H5B H 0.1637 0.0407 0.4537 0.051 Uiso 0.23(3) 1 calc R U P A 2
C6B C 0.266(3) 0.1327(16) 0.4670(12) 0.045(4) Uani 0.23(3) 1 d D U P A 2
H6B H 0.2687 0.1328 0.5190 0.054 Uiso 0.23(3) 1 calc R U P A 2
C7B C 0.331(3) 0.1861(14) 0.4317(11) 0.026(3) Uani 0.23(3) 1 d D U P A 2
H7B H 0.3858 0.2199 0.4586 0.031 Uiso 0.23(3) 1 calc R U P A 2
C8A C 0.63135(16) 0.43156(7) 0.18624(8) 0.0194(3) Uani 1 1 d . U . . .
C9A C 0.71345(17) 0.48569(8) 0.14993(9) 0.0213(3) Uani 1 1 d . U . . .
C10A C 0.84604(18) 0.50182(9) 0.17833(10) 0.0290(4) Uani 1 1 d . U . . .
H10A H 0.8860 0.4772 0.2199 0.035 Uiso 1 1 calc R U . . .
C11A C 0.9198(2) 0.55385(10) 0.14592(12) 0.0374(4) Uani 1 1 d . U . . .
H11A H 1.0107 0.5645 0.1650 0.045 Uiso 1 1 calc R U . . .
C12A C 0.8611(2) 0.59023(10) 0.08580(12) 0.0373(4) Uani 1 1 d . U . . .
H12A H 0.9113 0.6264 0.0643 0.045 Uiso 1 1 calc R U . . .
C13A C 0.7296(2) 0.57431(10) 0.05677(11) 0.0360(4) Uani 1 1 d . U . . .
H13A H 0.6898 0.5993 0.0153 0.043 Uiso 1 1 calc R U . . .
C14A C 0.65638(19) 0.52172(9) 0.08861(10) 0.0292(4) Uani 1 1 d . U . . .
H14A H 0.5666 0.5102 0.0684 0.035 Uiso 1 1 calc R U . . .
O5 O 0.76258(12) 0.33161(6) 0.39320(7) 0.0266(3) Uani 1 1 d D U . . .
C15 C 0.80171(19) 0.26024(9) 0.41093(10) 0.0294(4) Uani 1 1 d D U . . .
H15 H 0.7340 0.2260 0.3875 0.035 Uiso 1 1 calc R U . B 1
C16A C 0.9401(8) 0.2492(4) 0.3851(5) 0.0438(15) Uani 0.767(10) 1 d D U P C 1
H16A H 0.9393 0.2100 0.3496 0.053 Uiso 0.767(10) 1 calc R U P C 1
H16B H 1.0083 0.2390 0.4268 0.053 Uiso 0.767(10) 1 calc R U P C 1
C17A C 0.9723(4) 0.31899(19) 0.3486(2) 0.0491(10) Uani 0.767(10) 1 d D U P C 1
H17A H 1.0709 0.3306 0.3572 0.059 Uiso 0.767(10) 1 calc R U P C 1
H17B H 0.9470 0.3171 0.2952 0.059 Uiso 0.767(10) 1 calc R U P C 1
C16B C 0.9458(19) 0.2469(11) 0.3743(15) 0.027(3) Uani 0.233(10) 1 d D U P C 2
H16C H 0.9998 0.2089 0.4001 0.033 Uiso 0.233(10) 1 calc R U P C 2
H16D H 0.9299 0.2348 0.3217 0.033 Uiso 0.233(10) 1 calc R U P C 2
C17B C 1.0173(10) 0.3183(5) 0.3851(7) 0.037(3) Uani 0.233(10) 1 d D U P C 2
H17C H 1.0753 0.3288 0.3447 0.044 Uiso 0.233(10) 1 calc R U P C 2
H17D H 1.0739 0.3206 0.4325 0.044 Uiso 0.233(10) 1 calc R U P C 2
C18 C 0.8883(2) 0.37061(11) 0.38405(12) 0.0402(5) Uani 1 1 d D U . . .
H18A H 0.9332 0.3857 0.4320 0.048 Uiso 1 1 calc R U . C 1
H18B H 0.8700 0.4125 0.3526 0.048 Uiso 1 1 calc R U . C 1

loop_
_atom_site_aniso_label
_atom_site_aniso_U_11
_atom_site_aniso_U_22
_atom_site_aniso_U_33
_atom_site_aniso_U_23
_atom_site_aniso_U_13
_atom_site_aniso_U_12
Cu01 0.02037(10) 0.01302(9) 0.01592(9) 0.00042(7) -0.00349(6) 0.00030(7)
O1 0.0262(6) 0.0171(5) 0.0203(5) 0.0016(4) -0.0025(4) -0.0031(4)
O2 0.0273(6) 0.0187(5) 0.0192(5) 0.0013(4) -0.0011(4) -0.0026(4)
O3 0.0247(6) 0.0186(5) 0.0214(6) 0.0027(4) -0.0025(4) -0.0016(4)
O4 0.0228(5) 0.0173(5) 0.0233(6) 0.0034(4) -0.0028(4) -0.0009(4)
O6 0.0352(7) 0.0318(6) 0.0259(6) 0.0027(5) -0.0112(5) 0.0052(5)
C1A 0.0216(7) 0.0153(6) 0.0206(7) -0.0001(5) 0.0016(6) 0.0022(5)
C2A 0.021(3) 0.0181(16) 0.0205(18) 0.0019(14) 0.0001(17) 0.0003(13)
C3A 0.026(2) 0.0203(13) 0.025(2) -0.0014(15) -0.0028(18) -0.0042(13)
C4A 0.034(2) 0.0238(13) 0.034(3) -0.0024(16) 0.001(2) -0.0090(12)
C5A 0.039(2) 0.0306(17) 0.040(3) 0.0064(17) 0.002(2) -0.0150(13)
C6A 0.045(2) 0.037(2) 0.029(2) 0.0080(16) 0.0035(18) -0.0128(17)
C7A 0.033(3) 0.0286(19) 0.026(2) -0.0026(14) -0.0017(17) -0.0108(14)
C2B 0.013(5) 0.023(5) 0.023(5) -0.001(4) -0.009(4) -0.007(4)
C3B 0.015(5) 0.028(5) 0.018(6) 0.006(4) -0.010(5) 0.001(3)
C4B 0.029(5) 0.036(6) 0.028(7) 0.011(5) -0.019(5) -0.018(4)
C5B 0.045(6) 0.052(8) 0.025(6) 0.020(5) -0.020(5) -0.030(6)
C6B 0.043(7) 0.059(9) 0.029(6) 0.008(5) -0.012(5) -0.035(7)
C7B 0.020(5) 0.040(8) 0.015(5) 0.009(4) -0.010(4) -0.020(5)
C8A 0.0255(8) 0.0129(6) 0.0200(7) -0.0018(5) 0.0021(6) 0.0014(5)
C9A 0.0261(8) 0.0151(6) 0.0227(8) -0.0007(6) 0.0026(6) -0.0003(6)
C10A 0.0282(9) 0.0251(8) 0.0329(9) 0.0058(7) -0.0031(7) -0.0039(7)
C11A 0.0302(9) 0.0333(9) 0.0479(12) 0.0081(8) -0.0023(8) -0.0101(8)
C12A 0.0383(10) 0.0266(9) 0.0475(12) 0.0101(8) 0.0061(9) -0.0069(8)
C13A 0.0417(11) 0.0296(9) 0.0363(10) 0.0128(8) 0.0008(8) -0.0012(8)
C14A 0.0300(9) 0.0259(8) 0.0310(9) 0.0054(7) -0.0007(7) -0.0018(7)
O5 0.0312(6) 0.0206(5) 0.0257(6) 0.0025(5) -0.0109(5) -0.0009(5)
C15 0.0389(10) 0.0228(8) 0.0243(8) 0.0000(6) -0.0107(7) 0.0053(7)
C16A 0.045(3) 0.052(2) 0.032(3) -0.0097(19) -0.0071(17) 0.0162(18)
C17A 0.0353(17) 0.075(2) 0.036(2) 0.0032(15) -0.0013(15) -0.0010(14)
C16B 0.020(5) 0.036(5) 0.025(6) 0.005(4) -0.003(4) 0.007(4)
C17B 0.031(4) 0.048(4) 0.029(6) 0.008(3) -0.007(4) -0.004(3)
C18 0.0354(10) 0.0410(10) 0.0412(11) 0.0061(9) -0.0153(8) -0.0097(8)

loop_
_atom_type_symbol
_atom_type_description
_atom_type_scat_dispersion_real
_atom_type_scat_dispersion_imag
_atom_type_scat_source
C C 0.0033 0.0016 'International Tables Vol C Tables 4.2.6.8 and 6.1.1.4'
H H 0.0000 0.0000 'International Tables Vol C Tables 4.2.6.8 and 6.1.1.4'
O O 0.0106 0.0060 'International Tables Vol C Tables 4.2.6.8 and 6.1.1.4'
Cu Cu 0.3201 1.2651 'International Tables Vol C Tables 4.2.6.8 and 6.1.1.4'

loop_
_geom_angle_atom_site_label_1
_geom_angle_atom_site_label_2
_geom_angle_atom_site_label_3
_geom_angle
_geom_angle_site_symmetry_1
_geom_angle_site_symmetry_3
O2 Cu01 O3 169.00(5) . .
O2 Cu01 O4 89.36(5) . 2_655
O3 Cu01 O4 90.57(5) . 2_655
O2 Cu01 O1 89.01(5) . 2_655
O3 Cu01 O1 89.01(5) . 2_655
O4 Cu01 O1 169.19(4) 2_655 2_655
O2 Cu01 O5 96.04(5) . .
O3 Cu01 O5 94.79(5) . .
O4 Cu01 O5 100.49(4) 2_655 .
O1 Cu01 O5 90.32(4) 2_655 .
O2 Cu01 Cu01 85.59(3) . 2_655
O3 Cu01 Cu01 83.43(3) . 2_655
O4 Cu01 Cu01 85.69(3) 2_655 2_655
O1 Cu01 Cu01 83.53(3) 2_655 2_655
O5 Cu01 Cu01 173.61(3) . 2_655
C1A O1 Cu01 121.60(10) . 2_655
C1A O2 Cu01 120.04(10) . .
C8A O3 Cu01 122.51(10) . .
C8A O4 Cu01 119.53(10) . 2_655
C15 O6 O6 105.37(14) . 7_656
O1 C1A O2 125.76(14) . .
O1 C1A C2B 124.5(9) . .
O2 C1A C2B 109.8(9) . .
O1 C1A C2A 115.2(3) . .
O2 C1A C2A 119.0(3) . .
C3A C2A C7A 119.5(4) . .
C3A C2A C1A 121.5(4) . .
C7A C2A C1A 118.8(4) . .
C4A C3A C2A 119.7(4) . .
C4A C3A H3A 120.1 . .
C2A C3A H3A 120.1 . .
C5A C4A C3A 120.4(3) . .
C5A C4A H4A 119.8 . .
C3A C4A H4A 119.8 . .
C4A C5A C6A 120.6(3) . .
C4A C5A H5A 119.7 . .
C6A C5A H5A 119.7 . .
C7A C6A C5A 118.9(4) . .
C7A C6A H6A 120.5 . .
C5A C6A H6A 120.5 . .
C6A C7A C2A 120.7(4) . .
C6A C7A H7A 119.6 . .
C2A C7A H7A 119.6 . .
C3B C2B C7B 121.4(15) . .
C3B C2B C1A 115.8(15) . .
C7B C2B C1A 122.8(15) . .
C2B C3B C4B 120.0(13) . .
C2B C3B H3B 120.0 . .
C4B C3B H3B 120.0 . .
C5B C4B C3B 118.4(12) . .
C5B C4B H4B 120.8 . .
C3B C4B H4B 120.8 . .
C4B C5B C6B 120.9(12) . .
C4B C5B H5B 119.6 . .
C6B C5B H5B 119.6 . .
C5B C6B C7B 121.2(12) . .
C5B C6B H6B 119.4 . .
C7B C6B H6B 119.4 . .
C6B C7B C2B 117.8(13) . .
C6B C7B H7B 121.1 . .
C2B C7B H7B 121.1 . .
O4 C8A O3 125.42(14) . .
O4 C8A C9A 118.01(13) . .
O3 C8A C9A 116.57(14) . .
C14A C9A C10A 119.48(15) . .
C14A C9A C8A 120.16(15) . .
C10A C9A C8A 120.34(14) . .
C11A C10A C9A 120.04(16) . .
C11A C10A H10A 120.0 . .
C9A C10A H10A 120.0 . .
C12A C11A C10A 119.97(18) . .
C12A C11A H11A 120.0 . .
C10A C11A H11A 120.0 . .
C11A C12A C13A 120.49(17) . .
C11A C12A H12A 119.8 . .
C13A C12A H12A 119.8 . .
C12A C13A C14A 119.55(17) . .
C12A C13A H13A 120.2 . .
C14A C13A H13A 120.2 . .
C13A C14A C9A 120.45(17) . .
C13A C14A H14A 119.8 . .
C9A C14A H14A 119.8 . .
C15 O5 C18 107.06(14) . .
C15 O5 Cu01 113.26(9) . .
C18 O5 Cu01 118.35(10) . .
O6 C15 O5 111.18(14) . .
O6 C15 C16A 104.6(4) . .
O5 C15 C16A 107.1(3) . .
O6 C15 C16B 110.1(10) . .
O5 C15 C16B 106.1(8) . .
O6 C15 H15 111.2 . .
O5 C15 H15 111.2 . .
C16A C15 H15 111.2 . .
C15 C16A C17A 104.1(4) . .
C15 C16A H16A 110.9 . .
C17A C16A H16A 110.9 . .
C15 C16A H16B 110.9 . .
C17A C16A H16B 110.9 . .
H16A C16A H16B 109.0 . .
C18 C17A C16A 104.1(3) . .
C18 C17A H17A 110.9 . .
C16A C17A H17A 110.9 . .
C18 C17A H17B 110.9 . .
C16A C17A H17B 110.9 . .
H17A C17A H17B 109.0 . .
C17B C16B C15 102.1(11) . .
C17B C16B H16C 111.3 . .
C15 C16B H16C 111.3 . .
C17B C16B H16D 111.3 . .
C15 C16B H16D 111.3 . .
H16C C16B H16D 109.2 . .
C16B C17B C18 101.3(8) . .
C16B C17B H17C 111.5 . .
C18 C17B H17C 111.5 . .
C16B C17B H17D 111.5 . .
C18 C17B H17D 111.5 . .
H17C C17B H17D 109.3 . .
O5 C18 C17A 102.76(19) . .
O5 C18 C17B 110.8(4) . .
O5 C18 H18A 111.2 . .
C17A C18 H18A 111.2 . .
O5 C18 H18B 111.2 . .
C17A C18 H18B 111.2 . .
H18A C18 H18B 109.1 . .

loop_
_geom_bond_atom_site_label_1
_geom_bond_atom_site_label_2
_geom_bond_distance
_geom_bond_site_symmetry_2
Cu01 O2 1.9532(11) .
Cu01 O3 1.9552(11) .
Cu01 O4 1.9616(11) 2_655
Cu01 O1 1.9765(11) 2_655
Cu01 O5 2.2335(11) .
Cu01 Cu01 2.5785(4) 2_655
O1 C1A 1.2641(19) .
O1 Cu01 1.9765(11) 2_655
O2 C1A 1.2659(18) .
O3 C8A 1.2699(18) .
O4 C8A 1.2652(19) .
O4 Cu01 1.9616(11) 2_655
O6 C15 1.409(2) .
O6 O6 1.483(3) 7_656
C1A C2B 1.48(2) .
C1A C2A 1.507(6) .
C2A C3A 1.395(5) .
C2A C7A 1.395(5) .
C3A C4A 1.386(4) .
C3A H3A 0.9500 .
C4A C5A 1.382(5) .
C4A H4A 0.9500 .
C5A C6A 1.392(4) .
C5A H5A 0.9500 .
C6A C7A 1.392(5) .
C6A H6A 0.9500 .
C7A H7A 0.9500 .
C2B C3B 1.377(13) .
C2B C7B 1.383(13) .
C3B C4B 1.401(13) .
C3B H3B 0.9500 .
C4B C5B 1.373(11) .
C4B H4B 0.9500 .
C5B C6B 1.375(11) .
C5B H5B 0.9500 .
C6B C7B 1.383(13) .
C6B H6B 0.9500 .
C7B H7B 0.9500 .
C8A C9A 1.495(2) .
C9A C14A 1.391(2) .
C9A C10A 1.392(2) .
C10A C11A 1.387(2) .
C10A H10A 0.9500 .
C11A C12A 1.383(3) .
C11A H11A 0.9500 .
C12A C13A 1.385(3) .
C12A H12A 0.9500 .
C13A C14A 1.387(2) .
C13A H13A 0.9500 .
C14A H14A 0.9500 .
O5 C15 1.4390(19) .
O5 C18 1.459(2) .
C15 C16A 1.487(7) .
C15 C16B 1.632(16) .
C15 H15 1.0000 .
C16A C17A 1.529(9) .
C16A H16A 0.9900 .
C16A H16B 0.9900 .
C17A C18 1.466(4) .
C17A H17A 0.9900 .
C17A H17B 0.9900 .
C16B C17B 1.53(2) .
C16B H16C 0.9900 .
C16B H16D 0.9900 .
C17B C18 1.606(10) .
C17B H17C 0.9900 .
C17B H17D 0.9900 .
C18 H18A 0.9900 .
C18 H18B 0.9900 .

_cod_database_fobs_code 2300565
